data_4127588
loop_
_publ_author_name
'Wang, Hai-Xu'
'Wan, Qingyun'
'Wu, Kai'
'Low, Kam-Hung'
'Yang, Chen'
'Zhou, Cong-Ying'
'Huang, Jie-Sheng'
'Che, Chi-Ming'

_publ_section_title
;
 Ruthenium(II) Porphyrin Quinoid Carbene Complexes: Synthesis, Crystal
 Structure, and Reactivity toward Carbene Transfer and Hydrogen Atom
 Transfer Reactions.
;
_journal_issue 22
_journal_name_full 'Journal of the American Chemical Society'
_journal_page_first 9027
_journal_page_last 9046
_journal_paper_doi 10.1021/jacs.9b03357
_journal_volume 141
_journal_year 2019
_chemical_formula_moiety 'C64 H42 F20 N4 O3 Ru, C6 H14'
_chemical_formula_sum 'C70 H56 F20 N4 O3 Ru'
_chemical_formula_weight 1482.25
_space_group_crystal_system monoclinic
_space_group_IT_number 14
_space_group_name_Hall '-P 2ybc'
_space_group_name_H-M_alt 'P 1 21/c 1'
_symmetry_space_group_name_Hall '-P 2ybc'
_symmetry_space_group_name_H-M 'P 1 21/c 1'
_atom_sites_solution_hydrogens mixed
_audit_creation_method SHELXL-2014/7
_cell_angle_alpha 90
_cell_angle_beta 97.696(2)
_cell_angle_gamma 90
_cell_formula_units_Z 4
_cell_length_a 13.1060(6)
_cell_length_b 19.2811(11)
_cell_length_c 25.7572(14)
_cell_measurement_reflns_used 217
_cell_measurement_temperature 151(2)
_cell_measurement_theta_max 22.5
_cell_measurement_theta_min 2.8
_cell_volume 6450.2(6)
_computing_cell_refinement 'SAINT v8.34A (Bruker-AXS, 2013)'
_computing_data_collection 'APEX3 v2015.5-2 (Bruker-AXS, 2015)'
_computing_data_reduction 'SAINT v8.34A (Bruker-AXS, 2013)'
_computing_molecular_graphics 'Bruker SHELXTL'
_computing_publication_material 'Bruker SHELXTL'
_computing_structure_refinement 'SHELXL-2014/7 (Sheldrick, 2014)'
_computing_structure_solution 'SHELXT-2014/5 (Sheldrick, 2015)'
_diffrn_ambient_temperature 151(2)
_diffrn_detector_area_resol_mean 10.24
_diffrn_measured_fraction_theta_full 0.994
_diffrn_measured_fraction_theta_max 0.994
_diffrn_measurement_device_type 'Bruker D8 VENTURE FIXED-CHI PHOTON 100 CMOS'
_diffrn_measurement_method '\f and \w scans'
_diffrn_radiation_type MoK\a
_diffrn_radiation_wavelength 0.71073
_diffrn_reflns_av_R_equivalents 0.0748
_diffrn_reflns_av_unetI/netI 0.0563
_diffrn_reflns_Laue_measured_fraction_full 0.994
_diffrn_reflns_Laue_measured_fraction_max 0.994
_diffrn_reflns_limit_h_max 15
_diffrn_reflns_limit_h_min -15
_diffrn_reflns_limit_k_max 22
_diffrn_reflns_limit_k_min -21
_diffrn_reflns_limit_l_max 30
_diffrn_reflns_limit_l_min -27
_diffrn_reflns_number 67858
_diffrn_reflns_point_group_measured_fraction_full 0.994
_diffrn_reflns_point_group_measured_fraction_max 0.994
_diffrn_reflns_theta_full 25.134
_diffrn_reflns_theta_max 25.134
_diffrn_reflns_theta_min 2.112
_diffrn_source 'I\mS HB micro-focus sealed tube'
_exptl_absorpt_coefficient_mu 0.353
_exptl_absorpt_correction_T_max 0.7452
_exptl_absorpt_correction_T_min 0.5958
_exptl_absorpt_correction_type multi-scan
_exptl_absorpt_process_details 'SADABS 2014/5 (Sheldrick, 2014)'
_exptl_crystal_colour purple
_exptl_crystal_density_diffrn 1.526
_exptl_crystal_description plate
_exptl_crystal_F_000 3008
_exptl_crystal_size_max 0.215
_exptl_crystal_size_mid 0.137
_exptl_crystal_size_min 0.021
_refine_diff_density_max 0.422
_refine_diff_density_min -0.544
_refine_diff_density_rms 0.071
_refine_ls_extinction_method none
_refine_ls_goodness_of_fit_ref 1.023
_refine_ls_hydrogen_treatment mixed
_refine_ls_matrix_type full
_refine_ls_number_parameters 970
_refine_ls_number_reflns 11469
_refine_ls_number_restraints 214
_refine_ls_restrained_S_all 1.030
_refine_ls_R_factor_all 0.0632
_refine_ls_R_factor_gt 0.0395
_refine_ls_shift/su_max 0.001
_refine_ls_shift/su_mean 0.000
_refine_ls_structure_factor_coef Fsqd
_refine_ls_weighting_details 'w=1/[\s^2^(Fo^2^)+(0.0158P)^2^+8.4280P] where P=(Fo^2^+2Fc^2^)/3'
_refine_ls_weighting_scheme calc
_refine_ls_wR_factor_gt 0.0746
_refine_ls_wR_factor_ref 0.0829
_reflns_Friedel_coverage 0.000
_reflns_number_gt 8928
_reflns_number_total 11469
_reflns_threshold_expression 'I > 2\s(I)'
_cod_data_source_file ja9b03357_si_004.cif
_cod_data_source_block mo_CHEM0440
_cod_database_code 4127588
_shelx_shelxl_version_number 2014/7
_shelx_space_group_comment
;
The symmetry employed for this shelxl refinement is uniquely defined
by the following loop, which should always be used as a source of
symmetry information in preference to the above space-group names.
They are only intended as comments.
;
_shelx_estimated_absorpt_t_min 0.928
_shelx_estimated_absorpt_t_max 0.993

loop_
_space_group_symop_operation_xyz
'x, y, z'
'-x, y+1/2, -z+1/2'
'-x, -y, -z'
'x, -y-1/2, z-1/2'

loop_
_atom_site_label
_atom_site_type_symbol
_atom_site_fract_x
_atom_site_fract_y
_atom_site_fract_z
_atom_site_U_iso_or_equiv
_atom_site_adp_type
_atom_site_occupancy
_atom_site_site_symmetry_order
_atom_site_calc_flag
_atom_site_refinement_flags_posn
_atom_site_refinement_flags_adp
_atom_site_refinement_flags_occupancy
_atom_site_disorder_assembly
_atom_site_disorder_group
Ru1 Ru 0.53259(2) 0.69100(2) 0.42888(2) 0.01132(6) Uani 1 1 d . . . . .
F6 F 0.74417(13) 0.44257(8) 0.40176(7) 0.0350(4) Uani 1 1 d . . . . .
F7 F 0.89816(16) 0.36881(9) 0.37028(8) 0.0505(5) Uani 1 1 d . . . . .
F8 F 1.04493(13) 0.43297(10) 0.32241(7) 0.0436(5) Uani 1 1 d . . . . .
F9 F 1.03627(13) 0.57170(10) 0.30693(7) 0.0424(5) Uani 1 1 d . . . . .
F10 F 0.88414(14) 0.64660(9) 0.33923(7) 0.0382(5) Uani 1 1 d . . . . .
F11 F 0.81368(13) 0.67582(8) 0.61495(6) 0.0307(4) Uani 1 1 d . . . . .
F12 F 0.93055(14) 0.73341(11) 0.69700(7) 0.0490(5) Uani 1 1 d . . . . .
F13 F 0.94873(15) 0.87285(12) 0.70463(7) 0.0544(6) Uani 1 1 d . . . . .
F14 F 0.85659(16) 0.95457(10) 0.62632(8) 0.0522(6) Uani 1 1 d . . . . .
F15 F 0.74451(14) 0.89788(9) 0.54248(7) 0.0378(5) Uani 1 1 d . . . . .
F16 F 0.19502(14) 0.71135(9) 0.53841(7) 0.0382(5) Uani 1 1 d . . . . .
F17 F 0.03499(13) 0.77872(10) 0.57087(7) 0.0400(5) Uani 1 1 d . . . . .
F18 F 0.00165(14) 0.91391(11) 0.54641(8) 0.0504(5) Uani 1 1 d . . . . .
F19 F 0.13275(17) 0.98292(10) 0.49220(10) 0.0655(7) Uani 1 1 d . . . . .
F20 F 0.29107(14) 0.91582(9) 0.45823(8) 0.0426(5) Uani 1 1 d . . . . .
O2 O 0.49386(15) 0.60500(10) 0.48463(7) 0.0188(4) Uani 1 1 d . . . . .
H1 H 0.462(2) 0.5728(15) 0.4715(11) 0.018(8) Uiso 1 1 d . . . . .
O3 O 0.58468(14) 0.50964(9) 0.56188(7) 0.0230(4) Uani 1 1 d . . . . .
N1 N 0.37672(15) 0.69537(11) 0.40796(8) 0.0136(5) Uani 1 1 d . . . . .
N2 N 0.54083(16) 0.61695(10) 0.37266(8) 0.0129(5) Uani 1 1 d . . . . .
N3 N 0.68445(16) 0.67489(10) 0.45633(8) 0.0139(5) Uani 1 1 d . . . . .
N4 N 0.52123(15) 0.75463(10) 0.49115(8) 0.0123(5) Uani 1 1 d . . . . .
C7 C 0.5589(3) 0.96657(15) 0.38562(12) 0.0302(7) Uani 1 1 d . . . . .
C8 C 0.5487(3) 0.97032(16) 0.44365(12) 0.0396(9) Uani 1 1 d . . . . .
H8A H 0.5453 1.0190 0.4543 0.059 Uiso 1 1 calc R U . . .
H8B H 0.6085 0.9481 0.4639 0.059 Uiso 1 1 calc R U . . .
H8C H 0.4858 0.9463 0.4502 0.059 Uiso 1 1 calc R U . . .
C9 C 0.4655(3) 1.00363(19) 0.35595(15) 0.0596(12) Uani 1 1 d . . . . .
H9A H 0.4699 1.0023 0.3183 0.089 Uiso 1 1 calc R U . . .
H9B H 0.4646 1.0520 0.3676 0.089 Uiso 1 1 calc R U . . .
H9C H 0.4023 0.9803 0.3630 0.089 Uiso 1 1 calc R U . . .
C10 C 0.6581(3) 1.00364(19) 0.37669(17) 0.0631(13) Uani 1 1 d . . . . .
H10A H 0.6611 1.0076 0.3390 0.095 Uiso 1 1 calc R U . . .
H10B H 0.7175 0.9770 0.3931 0.095 Uiso 1 1 calc R U . . .
H10C H 0.6594 1.0501 0.3923 0.095 Uiso 1 1 calc R U . . .
C1 C 0.55522(19) 0.76509(13) 0.38224(10) 0.0154(6) Uani 1 1 d D . . . .
C2 C 0.5548(2) 0.83683(13) 0.39826(10) 0.0210(6) Uani 1 1 d D . . . .
H2 H 0.5497 0.8461 0.4340 0.025 Uiso 1 1 calc R U . . .
C3 C 0.5612(2) 0.89144(14) 0.36660(11) 0.0223(6) Uani 1 1 d D . . . .
O1 O 0.5594(8) 0.9244(7) 0.2780(5) 0.0355(14) Uani 0.418(9) 1 d D U P A 1
C4 C 0.5661(17) 0.8768(5) 0.3106(4) 0.0312(19) Uani 0.418(9) 1 d D U P A 1
C5 C 0.580(4) 0.8046(5) 0.2932(4) 0.029(2) Uani 0.418(9) 1 d D . P A 1
C6 C 0.5793(16) 0.7549(6) 0.3294(3) 0.0198(18) Uani 0.418(9) 1 d D U P A 1
H6 H 0.5958 0.7091 0.3197 0.024 Uiso 0.418(9) 1 calc R U P A 1
C11 C 0.6100(9) 0.7908(6) 0.2380(5) 0.0290(16) Uani 0.418(9) 1 d D U P A 1
C12 C 0.6181(11) 0.7126(6) 0.2284(5) 0.050(2) Uani 0.418(9) 1 d D U P A 1
H12A H 0.6351 0.7047 0.1930 0.075 Uiso 0.418(9) 1 calc R U P A 1
H12B H 0.5521 0.6904 0.2320 0.075 Uiso 0.418(9) 1 calc R U P A 1
H12C H 0.6721 0.6928 0.2541 0.075 Uiso 0.418(9) 1 calc R U P A 1
C13 C 0.5247(11) 0.8233(12) 0.1994(8) 0.057(3) Uani 0.418(9) 1 d D U P A 1
H13A H 0.5334 0.8095 0.1636 0.085 Uiso 0.418(9) 1 calc R U P A 1
H13B H 0.5285 0.8740 0.2023 0.085 Uiso 0.418(9) 1 calc R U P A 1
H13C H 0.4576 0.8074 0.2074 0.085 Uiso 0.418(9) 1 calc R U P A 1
C14 C 0.7140(11) 0.8221(10) 0.2307(7) 0.053(3) Uani 0.418(9) 1 d D U P A 1
H14A H 0.7278 0.8137 0.1948 0.080 Uiso 0.418(9) 1 calc R U P A 1
H14B H 0.7681 0.8006 0.2554 0.080 Uiso 0.418(9) 1 calc R U P A 1
H14C H 0.7128 0.8722 0.2372 0.080 Uiso 0.418(9) 1 calc R U P A 1
O1B O 0.5990(6) 0.9265(4) 0.2827(3) 0.0355(14) Uani 0.582(9) 1 d D U P A 2
C4B C 0.5769(13) 0.8779(4) 0.3108(3) 0.0309(16) Uani 0.582(9) 1 d D U P A 2
C5B C 0.569(3) 0.8049(3) 0.2929(3) 0.029(2) Uani 0.582(9) 1 d D . P A 2
C6B C 0.5585(11) 0.7534(4) 0.3268(2) 0.0198(18) Uani 0.582(9) 1 d D . P A 2
H6B H 0.5527 0.7072 0.3139 0.024 Uiso 0.582(9) 1 calc R U P A 2
C11B C 0.5690(6) 0.7897(4) 0.2340(3) 0.0290(16) Uani 0.582(9) 1 d D . P A 2
C12B C 0.5572(8) 0.7124(4) 0.2218(3) 0.050(2) Uani 0.582(9) 1 d D . P A 2
H12D H 0.4917 0.6959 0.2316 0.075 Uiso 0.582(9) 1 calc R U P A 2
H12E H 0.6142 0.6869 0.2418 0.075 Uiso 0.582(9) 1 calc R U P A 2
H12F H 0.5582 0.7049 0.1842 0.075 Uiso 0.582(9) 1 calc R U P A 2
C13B C 0.4797(8) 0.8253(8) 0.1993(5) 0.057(3) Uani 0.582(9) 1 d D . P A 2
H13D H 0.4796 0.8108 0.1628 0.085 Uiso 0.582(9) 1 calc R U P A 2
H13E H 0.4883 0.8757 0.2019 0.085 Uiso 0.582(9) 1 calc R U P A 2
H13F H 0.4143 0.8122 0.2111 0.085 Uiso 0.582(9) 1 calc R U P A 2
C14B C 0.6718(8) 0.8137(7) 0.2190(5) 0.053(3) Uani 0.582(9) 1 d D . P A 2
H14D H 0.6737 0.8046 0.1817 0.080 Uiso 0.582(9) 1 calc R U P A 2
H14E H 0.7279 0.7885 0.2399 0.080 Uiso 0.582(9) 1 calc R U P A 2
H14F H 0.6800 0.8636 0.2257 0.080 Uiso 0.582(9) 1 calc R U P A 2
C15 C 0.3086(2) 0.73380(13) 0.43195(10) 0.0156(6) Uani 1 1 d . . . . .
C16 C 0.2075(2) 0.72734(14) 0.40311(10) 0.0204(6) Uani 1 1 d . . . . .
H16 H 0.1461 0.7480 0.4118 0.025 Uiso 1 1 calc R U . . .
C17 C 0.2159(2) 0.68652(14) 0.36140(11) 0.0210(6) Uani 1 1 d . . . . .
H17 H 0.1617 0.6735 0.3350 0.025 Uiso 1 1 calc R U . . .
C18 C 0.3216(2) 0.66644(13) 0.36430(10) 0.0157(6) Uani 1 1 d . . . . .
C19 C 0.3626(2) 0.62245(13) 0.32925(10) 0.0166(6) Uani 1 1 d D . . . .
C20 C 0.4630(2) 0.59774(13) 0.33399(10) 0.0158(6) Uani 1 1 d . . . . .
C21 C 0.5022(2) 0.54947(14) 0.29873(10) 0.0194(6) Uani 1 1 d . . . . .
H21 H 0.4644 0.5284 0.2688 0.023 Uiso 1 1 calc R U . . .
C22 C 0.6026(2) 0.54002(14) 0.31626(10) 0.0198(6) Uani 1 1 d . . . . .
H22 H 0.6487 0.5107 0.3011 0.024 Uiso 1 1 calc R U . . .
C23 C 0.62738(19) 0.58229(13) 0.36219(10) 0.0140(6) Uani 1 1 d . . . . .
C24 C 0.7246(2) 0.58959(13) 0.39066(10) 0.0165(6) Uani 1 1 d . . . . .
C25 C 0.75140(19) 0.63256(13) 0.43427(10) 0.0162(6) Uani 1 1 d . . . . .
C26 C 0.8522(2) 0.63954(15) 0.46277(11) 0.0230(7) Uani 1 1 d . . . . .
H26 H 0.9124 0.6157 0.4558 0.028 Uiso 1 1 calc R U . . .
C27 C 0.8466(2) 0.68582(15) 0.50120(11) 0.0218(6) Uani 1 1 d . . . . .
H27 H 0.9021 0.7011 0.5261 0.026 Uiso 1 1 calc R U . . .
C28 C 0.74147(19) 0.70807(13) 0.49773(10) 0.0154(6) Uani 1 1 d . . . . .
C29 C 0.7018(2) 0.75454(13) 0.53161(10) 0.0154(6) Uani 1 1 d . . . . .
C30 C 0.5988(2) 0.77400(13) 0.52935(10) 0.0145(6) Uani 1 1 d . . . . .
C31 C 0.5561(2) 0.81502(14) 0.56829(10) 0.0188(6) Uani 1 1 d . . . . .
H31 H 0.5932 0.8349 0.5989 0.023 Uiso 1 1 calc R U . . .
C32 C 0.4546(2) 0.81966(14) 0.55324(10) 0.0198(6) Uani 1 1 d . . . . .
H32 H 0.4065 0.8435 0.5712 0.024 Uiso 1 1 calc R U . . .
C33 C 0.43161(19) 0.78216(13) 0.50495(10) 0.0143(6) Uani 1 1 d . . . . .
C34 C 0.3340(2) 0.77381(13) 0.47709(10) 0.0148(6) Uani 1 1 d . . . . .
C35 C 0.2907(17) 0.5985(13) 0.2823(6) 0.0228(11) Uani 0.512(6) 1 d D U P B 1
C36 C 0.2531(7) 0.6484(5) 0.2449(5) 0.0245(10) Uani 0.512(6) 1 d D U P B 1
C37 C 0.1855(5) 0.6289(4) 0.1998(3) 0.0256(10) Uani 0.512(6) 1 d D U P B 1
C38 C 0.1555(6) 0.5612(4) 0.1933(3) 0.0234(10) Uani 0.512(6) 1 d D U P B 1
C39 C 0.1900(6) 0.5133(3) 0.2311(3) 0.0214(9) Uani 0.512(6) 1 d D U P B 1
C40 C 0.2565(11) 0.5332(6) 0.2743(5) 0.0216(9) Uani 0.512(6) 1 d D U P B 1
F1 F 0.2834(6) 0.7146(4) 0.2502(4) 0.0386(14) Uani 0.512(6) 1 d D U P B 1
F2 F 0.1540(5) 0.6780(3) 0.1644(3) 0.0560(13) Uani 0.512(6) 1 d D U P B 1
F3 F 0.0930(6) 0.5432(3) 0.1499(3) 0.0446(13) Uani 0.512(6) 1 d D U P B 1
F4 F 0.1587(6) 0.4476(3) 0.2234(3) 0.0443(14) Uani 0.512(6) 1 d D U P B 1
F5 F 0.2892(7) 0.4829(5) 0.3083(4) 0.0302(14) Uani 0.512(6) 1 d D U P B 1
C35B C 0.2938(14) 0.6079(9) 0.2789(5) 0.011(3) Uani 0.488(6) 1 d D . P B 2
C36B C 0.2760(7) 0.6565(5) 0.2401(5) 0.0245(10) Uani 0.488(6) 1 d D . P B 2
C37B C 0.2128(6) 0.6458(4) 0.1948(3) 0.0256(10) Uani 0.488(6) 1 d D . P B 2
C38B C 0.1654(6) 0.5840(4) 0.1859(3) 0.0234(10) Uani 0.488(6) 1 d D . P B 2
C39B C 0.1798(7) 0.5323(4) 0.2212(4) 0.0214(9) Uani 0.488(6) 1 d D . P B 2
C40B C 0.2457(12) 0.5434(7) 0.2685(5) 0.0216(9) Uani 0.488(6) 1 d D . P B 2
F1B F 0.3186(6) 0.7195(4) 0.2472(5) 0.0386(14) Uani 0.488(6) 1 d D . P B 2
F2B F 0.1937(5) 0.6953(4) 0.1582(3) 0.0560(13) Uani 0.488(6) 1 d D . P B 2
F3B F 0.1025(6) 0.5715(4) 0.1414(3) 0.0446(13) Uani 0.488(6) 1 d D . P B 2
F4B F 0.1366(6) 0.4695(3) 0.2147(4) 0.0443(14) Uani 0.488(6) 1 d D . P B 2
F5B F 0.2614(7) 0.4934(6) 0.3047(5) 0.0302(14) Uani 0.488(6) 1 d D . P B 2
C41 C 0.8098(2) 0.54761(14) 0.37266(10) 0.0185(6) Uani 1 1 d . . . . .
C42 C 0.8166(2) 0.47633(15) 0.37910(11) 0.0238(7) Uani 1 1 d . . . . .
C43 C 0.8947(2) 0.43748(15) 0.36312(12) 0.0296(7) Uani 1 1 d . . . . .
C44 C 0.9686(2) 0.46962(17) 0.33876(12) 0.0285(7) Uani 1 1 d . . . . .
C45 C 0.9642(2) 0.54013(17) 0.33089(11) 0.0273(7) Uani 1 1 d . . . . .
C46 C 0.8857(2) 0.57786(15) 0.34761(11) 0.0237(7) Uani 1 1 d . . . . .
C47 C 0.7738(2) 0.78478(14) 0.57583(10) 0.0181(6) Uani 1 1 d . . . . .
C48 C 0.7889(2) 0.85597(15) 0.58030(11) 0.0252(7) Uani 1 1 d . . . . .
C49 C 0.8463(2) 0.88572(16) 0.62336(13) 0.0329(8) Uani 1 1 d . . . . .
C50 C 0.8930(2) 0.84421(19) 0.66248(12) 0.0342(8) Uani 1 1 d . . . . .
C51 C 0.8835(2) 0.77389(18) 0.65893(11) 0.0297(7) Uani 1 1 d . . . . .
C52 C 0.8244(2) 0.74502(15) 0.61621(11) 0.0224(7) Uani 1 1 d . . . . .
C53 C 0.24741(19) 0.81152(14) 0.49701(10) 0.0171(6) Uani 1 1 d . . . . .
C54 C 0.1806(2) 0.77858(14) 0.52613(11) 0.0215(6) Uani 1 1 d . . . . .
C55 C 0.0989(2) 0.81255(17) 0.54281(11) 0.0260(7) Uani 1 1 d . . . . .
C56 C 0.0826(2) 0.88137(17) 0.53111(12) 0.0320(8) Uani 1 1 d . . . . .
C57 C 0.1482(2) 0.91593(16) 0.50322(13) 0.0340(8) Uani 1 1 d . . . . .
C58 C 0.2290(2) 0.88089(15) 0.48651(12) 0.0252(7) Uani 1 1 d . . . . .
C59 C 0.4782(2) 0.61294(14) 0.53843(10) 0.0217(6) Uani 1 1 d . . . . .
H59A H 0.4078 0.6307 0.5399 0.026 Uiso 1 1 calc R U . . .
H59B H 0.5276 0.6476 0.5554 0.026 Uiso 1 1 calc R U . . .
C60 C 0.4921(2) 0.54577(14) 0.56818(11) 0.0244(7) Uani 1 1 d . . . . .
H60A H 0.4917 0.5555 0.6059 0.029 Uiso 1 1 calc R U . . .
H60B H 0.4327 0.5152 0.5565 0.029 Uiso 1 1 calc R U . . .
C61 C 0.6761(2) 0.55052(15) 0.57403(12) 0.0272(7) Uani 1 1 d . . . . .
H61A H 0.6753 0.5740 0.6082 0.033 Uiso 1 1 calc R U . . .
H61B H 0.6786 0.5866 0.5469 0.033 Uiso 1 1 calc R U . . .
C62 C 0.7699(2) 0.50478(16) 0.57647(12) 0.0309(7) Uani 1 1 d . . . . .
H62A H 0.8318 0.5335 0.5870 0.037 Uiso 1 1 calc R U . . .
H62B H 0.7665 0.4694 0.6040 0.037 Uiso 1 1 calc R U . . .
C63 C 0.7821(2) 0.46842(18) 0.52602(12) 0.0349(8) Uani 1 1 d . . . . .
H63A H 0.7707 0.5021 0.4968 0.042 Uiso 1 1 calc R U . . .
H63B H 0.7292 0.4317 0.5194 0.042 Uiso 1 1 calc R U . . .
C64 C 0.8884(2) 0.43614(18) 0.52720(14) 0.0416(9) Uani 1 1 d . . . . .
H64A H 0.8931 0.4131 0.4937 0.062 Uiso 1 1 calc R U . . .
H64B H 0.8995 0.4021 0.5556 0.062 Uiso 1 1 calc R U . . .
H64C H 0.9409 0.4725 0.5331 0.062 Uiso 1 1 calc R U . . .
C65 C 0.1512(4) 0.3239(3) 0.1071(2) 0.1001(18) Uani 1 1 d . . . . .
H65A H 0.1724 0.3397 0.0740 0.150 Uiso 1 1 calc R U . . .
H65B H 0.1454 0.2732 0.1069 0.150 Uiso 1 1 calc R U . . .
H65C H 0.2027 0.3383 0.1363 0.150 Uiso 1 1 calc R U . . .
C66 C 0.0496(4) 0.3552(3) 0.11366(19) 0.0818(16) Uani 1 1 d . . . . .
H66A H -0.0006 0.3418 0.0831 0.098 Uiso 1 1 calc R U . . .
H66B H 0.0566 0.4063 0.1131 0.098 Uiso 1 1 calc R U . . .
C67 C 0.0065(3) 0.3352(2) 0.16247(17) 0.0615(12) Uani 1 1 d . . . . .
H67A H 0.0597 0.3434 0.1929 0.074 Uiso 1 1 calc R U . . .
H67B H -0.0088 0.2849 0.1611 0.074 Uiso 1 1 calc R U . . .
C68 C -0.0895(3) 0.3736(2) 0.17107(18) 0.0674(13) Uani 1 1 d . . . . .
H68A H -0.0738 0.4239 0.1730 0.081 Uiso 1 1 calc R U . . .
H68B H -0.1422 0.3661 0.1403 0.081 Uiso 1 1 calc R U . . .
C69 C -0.1343(4) 0.3532(2) 0.21946(19) 0.0746(14) Uani 1 1 d . . . . .
H69A H -0.0823 0.3615 0.2504 0.089 Uiso 1 1 calc R U . . .
H69B H -0.1493 0.3028 0.2179 0.089 Uiso 1 1 calc R U . . .
C70 C -0.2318(4) 0.3918(3) 0.2269(3) 0.113(2) Uani 1 1 d . . . . .
H70A H -0.2173 0.4416 0.2298 0.169 Uiso 1 1 calc R U . . .
H70B H -0.2570 0.3755 0.2589 0.169 Uiso 1 1 calc R U . . .
H70C H -0.2843 0.3833 0.1967 0.169 Uiso 1 1 calc R U . . .

loop_
_atom_site_aniso_label
_atom_site_aniso_U_11
_atom_site_aniso_U_22
_atom_site_aniso_U_33
_atom_site_aniso_U_23
_atom_site_aniso_U_13
_atom_site_aniso_U_12
Ru1 0.01325(11) 0.01105(11) 0.00953(11) -0.00099(9) 0.00106(8) 0.00011(9)
F6 0.0410(11) 0.0252(10) 0.0428(11) 0.0043(8) 0.0200(9) 0.0027(8)
F7 0.0652(14) 0.0272(11) 0.0636(14) 0.0045(10) 0.0244(11) 0.0219(10)
F8 0.0308(10) 0.0557(13) 0.0456(12) -0.0157(10) 0.0099(9) 0.0196(9)
F9 0.0282(10) 0.0545(12) 0.0487(12) -0.0117(10) 0.0202(9) -0.0062(9)
F10 0.0411(11) 0.0260(10) 0.0521(12) -0.0017(9) 0.0234(9) -0.0025(8)
F11 0.0347(10) 0.0292(10) 0.0260(9) 0.0026(7) -0.0036(8) 0.0033(8)
F12 0.0421(12) 0.0722(15) 0.0273(11) 0.0047(10) -0.0153(9) -0.0019(11)
F13 0.0479(12) 0.0813(16) 0.0305(11) -0.0254(11) -0.0073(9) -0.0294(11)
F14 0.0646(14) 0.0368(12) 0.0534(13) -0.0219(10) 0.0021(11) -0.0231(10)
F15 0.0495(12) 0.0222(9) 0.0388(11) 0.0016(8) -0.0043(9) -0.0089(8)
F16 0.0481(12) 0.0247(10) 0.0466(12) 0.0034(8) 0.0245(9) -0.0019(8)
F17 0.0280(10) 0.0610(13) 0.0347(11) -0.0127(9) 0.0168(8) -0.0133(9)
F18 0.0281(10) 0.0683(14) 0.0573(13) -0.0121(11) 0.0145(9) 0.0231(10)
F19 0.0668(15) 0.0344(12) 0.1016(19) 0.0133(12) 0.0335(14) 0.0311(11)
F20 0.0431(11) 0.0273(10) 0.0620(13) 0.0150(9) 0.0243(10) 0.0079(9)
O2 0.0269(11) 0.0153(11) 0.0135(10) 0.0001(8) 0.0001(8) -0.0043(9)
O3 0.0239(11) 0.0189(10) 0.0253(11) 0.0004(8) 0.0001(9) -0.0011(9)
N1 0.0147(11) 0.0127(11) 0.0132(11) -0.0003(9) 0.0013(9) 0.0022(10)
N2 0.0151(12) 0.0104(11) 0.0127(11) -0.0003(9) 0.0001(9) -0.0003(9)
N3 0.0165(12) 0.0138(12) 0.0116(11) -0.0023(9) 0.0027(9) -0.0001(9)
N4 0.0143(11) 0.0112(11) 0.0114(11) 0.0004(9) 0.0017(9) -0.0014(9)
C7 0.053(2) 0.0154(15) 0.0260(17) 0.0024(13) 0.0174(15) 0.0018(14)
C8 0.075(3) 0.0174(16) 0.0298(19) -0.0051(14) 0.0199(18) -0.0067(16)
C9 0.100(3) 0.033(2) 0.046(2) -0.0015(18) 0.010(2) 0.030(2)
C10 0.093(3) 0.029(2) 0.078(3) -0.015(2) 0.054(3) -0.021(2)
C1 0.0142(14) 0.0161(14) 0.0149(14) -0.0015(11) -0.0013(11) 0.0021(11)
C2 0.0314(17) 0.0200(15) 0.0128(14) -0.0008(12) 0.0068(12) -0.0006(13)
C3 0.0310(17) 0.0179(15) 0.0196(15) -0.0014(12) 0.0092(13) -0.0011(13)
O1 0.060(4) 0.0241(13) 0.0262(18) 0.0084(13) 0.019(3) 0.007(3)
C4 0.049(4) 0.023(3) 0.025(3) 0.008(3) 0.017(3) 0.006(3)
C5 0.048(7) 0.0248(17) 0.0182(16) 0.0003(14) 0.0152(16) 0.0040(16)
C6 0.026(5) 0.0177(15) 0.0166(16) -0.0016(12) 0.0047(19) 0.0000(18)
C11 0.045(5) 0.0258(18) 0.020(2) 0.0021(15) 0.016(3) 0.003(3)
C12 0.095(6) 0.040(2) 0.019(3) -0.006(2) 0.026(5) 0.000(5)
C13 0.080(7) 0.067(3) 0.021(2) 0.007(2) 0.000(6) 0.003(7)
C14 0.067(7) 0.058(4) 0.043(5) 0.001(4) 0.036(5) -0.006(5)
O1B 0.060(4) 0.0241(13) 0.0262(18) 0.0084(13) 0.019(3) 0.007(3)
C4B 0.049(4) 0.022(3) 0.025(3) 0.007(2) 0.015(2) 0.007(2)
C5B 0.048(7) 0.0248(17) 0.0182(16) 0.0003(14) 0.0152(16) 0.0040(16)
C6B 0.026(5) 0.0177(15) 0.0166(16) -0.0016(12) 0.0047(19) 0.0000(18)
C11B 0.045(5) 0.0258(18) 0.020(2) 0.0021(15) 0.016(3) 0.003(3)
C12B 0.095(6) 0.040(2) 0.019(3) -0.006(2) 0.026(5) 0.000(5)
C13B 0.080(7) 0.067(3) 0.021(2) 0.007(2) 0.000(6) 0.003(7)
C14B 0.067(7) 0.058(4) 0.043(5) 0.001(4) 0.036(5) -0.006(5)
C15 0.0176(14) 0.0140(14) 0.0152(14) 0.0028(11) 0.0024(11) 0.0006(11)
C16 0.0144(14) 0.0254(16) 0.0214(15) -0.0017(13) 0.0020(12) 0.0044(12)
C17 0.0161(14) 0.0251(16) 0.0203(15) -0.0047(13) -0.0028(11) 0.0000(13)
C18 0.0166(14) 0.0163(14) 0.0135(14) 0.0009(11) -0.0007(11) 0.0004(11)
C19 0.0197(15) 0.0173(14) 0.0117(14) 0.0003(11) -0.0024(11) -0.0016(12)
C20 0.0190(15) 0.0157(14) 0.0119(14) 0.0001(11) -0.0004(11) -0.0022(11)
C21 0.0235(16) 0.0190(15) 0.0150(14) -0.0060(12) 0.0001(12) -0.0006(12)
C22 0.0251(16) 0.0168(14) 0.0182(15) -0.0049(12) 0.0055(12) 0.0027(12)
C23 0.0169(14) 0.0124(14) 0.0130(14) 0.0009(11) 0.0033(11) -0.0001(11)
C24 0.0177(14) 0.0156(14) 0.0167(14) 0.0002(11) 0.0046(11) 0.0021(11)
C25 0.0148(14) 0.0181(14) 0.0160(14) -0.0012(12) 0.0040(11) -0.0018(11)
C26 0.0146(14) 0.0308(17) 0.0234(16) -0.0067(13) 0.0019(12) 0.0017(13)
C27 0.0150(14) 0.0298(16) 0.0200(15) -0.0065(13) 0.0000(11) -0.0023(13)
C28 0.0158(14) 0.0172(15) 0.0130(14) -0.0010(11) 0.0015(11) -0.0034(11)
C29 0.0186(15) 0.0164(14) 0.0112(13) 0.0009(11) 0.0013(11) -0.0040(11)
C30 0.0213(15) 0.0103(13) 0.0118(13) -0.0005(11) 0.0013(11) -0.0042(11)
C31 0.0263(16) 0.0166(14) 0.0133(14) -0.0043(12) 0.0020(11) 0.0010(12)
C32 0.0222(15) 0.0203(16) 0.0176(14) -0.0054(12) 0.0058(12) 0.0031(12)
C33 0.0164(14) 0.0127(13) 0.0141(14) 0.0011(11) 0.0033(11) 0.0020(11)
C34 0.0186(14) 0.0119(13) 0.0142(14) 0.0013(11) 0.0037(11) 0.0041(11)
C35 0.020(2) 0.029(2) 0.018(2) -0.0007(19) 0.0007(19) 0.0015(19)
C36 0.022(2) 0.030(2) 0.0208(17) -0.0005(16) -0.0001(18) 0.0004(16)
C37 0.022(2) 0.032(2) 0.0213(16) 0.0016(16) -0.0037(16) -0.0002(16)
C38 0.0215(15) 0.029(2) 0.0177(17) -0.0025(17) -0.0035(14) -0.0003(17)
C39 0.0197(16) 0.028(2) 0.016(2) -0.0036(17) -0.0010(14) -0.0003(17)
C40 0.020(2) 0.028(2) 0.0163(19) -0.0026(16) 0.0009(15) 0.0009(17)
F1 0.046(4) 0.0324(14) 0.0340(15) 0.0081(11) -0.005(3) -0.001(2)
F2 0.063(3) 0.064(3) 0.0335(17) 0.0132(17) -0.019(2) 0.006(2)
F3 0.0407(16) 0.059(3) 0.0279(19) -0.015(2) -0.0195(15) 0.002(3)
F4 0.043(3) 0.045(3) 0.042(2) -0.016(2) -0.0063(19) -0.013(2)
F5 0.033(4) 0.028(3) 0.0284(16) -0.0034(16) 0.001(3) -0.005(2)
C35B 0.010(3) 0.013(7) 0.010(4) -0.007(4) 0.000(3) 0.003(4)
C36B 0.022(2) 0.030(2) 0.0208(17) -0.0005(16) -0.0001(18) 0.0004(16)
C37B 0.022(2) 0.032(2) 0.0213(16) 0.0016(16) -0.0037(16) -0.0002(16)
C38B 0.0215(15) 0.029(2) 0.0177(17) -0.0025(17) -0.0035(14) -0.0003(17)
C39B 0.0197(16) 0.028(2) 0.016(2) -0.0036(17) -0.0010(14) -0.0003(17)
C40B 0.020(2) 0.028(2) 0.0163(19) -0.0026(16) 0.0009(15) 0.0009(17)
F1B 0.046(4) 0.0324(14) 0.0340(15) 0.0081(11) -0.005(3) -0.001(2)
F2B 0.063(3) 0.064(3) 0.0335(17) 0.0132(17) -0.019(2) 0.006(2)
F3B 0.0407(16) 0.059(3) 0.0279(19) -0.015(2) -0.0195(15) 0.002(3)
F4B 0.043(3) 0.045(3) 0.042(2) -0.016(2) -0.0063(19) -0.013(2)
F5B 0.033(4) 0.028(3) 0.0284(16) -0.0034(16) 0.001(3) -0.005(2)
C41 0.0166(14) 0.0226(16) 0.0155(14) -0.0063(12) -0.0012(11) 0.0017(12)
C42 0.0239(16) 0.0267(17) 0.0211(16) -0.0010(13) 0.0039(13) 0.0038(13)
C43 0.0338(18) 0.0247(17) 0.0306(18) -0.0037(14) 0.0048(14) 0.0097(14)
C44 0.0213(16) 0.039(2) 0.0253(17) -0.0127(14) 0.0022(13) 0.0127(14)
C45 0.0154(15) 0.045(2) 0.0219(16) -0.0094(14) 0.0051(13) -0.0035(14)
C46 0.0231(16) 0.0245(17) 0.0233(16) -0.0071(13) 0.0029(13) 0.0000(13)
C47 0.0142(14) 0.0260(16) 0.0149(14) -0.0061(12) 0.0049(11) -0.0048(12)
C48 0.0246(16) 0.0282(17) 0.0229(16) -0.0043(14) 0.0036(13) -0.0085(13)
C49 0.0329(18) 0.0293(18) 0.038(2) -0.0163(16) 0.0080(15) -0.0152(15)
C50 0.0268(18) 0.056(2) 0.0189(17) -0.0157(16) 0.0013(14) -0.0144(17)
C51 0.0229(17) 0.049(2) 0.0165(16) -0.0008(15) -0.0013(13) -0.0037(15)
C52 0.0188(15) 0.0301(17) 0.0188(15) -0.0045(13) 0.0043(12) -0.0025(13)
C53 0.0145(14) 0.0213(15) 0.0150(14) -0.0058(12) 0.0001(11) -0.0001(12)
C54 0.0234(16) 0.0210(15) 0.0197(15) -0.0048(12) 0.0019(12) -0.0019(13)
C55 0.0166(15) 0.0432(19) 0.0192(15) -0.0109(14) 0.0059(12) -0.0074(14)
C56 0.0200(16) 0.044(2) 0.0314(18) -0.0131(16) 0.0030(14) 0.0129(15)
C57 0.0336(19) 0.0250(18) 0.044(2) 0.0010(15) 0.0072(16) 0.0133(15)
C58 0.0216(16) 0.0256(17) 0.0292(17) 0.0021(13) 0.0072(13) 0.0041(13)
C59 0.0263(16) 0.0194(15) 0.0202(16) -0.0010(12) 0.0056(13) 0.0013(12)
C60 0.0282(17) 0.0220(15) 0.0237(16) 0.0000(13) 0.0063(13) -0.0006(13)
C61 0.0295(17) 0.0259(17) 0.0243(17) 0.0036(13) -0.0039(13) -0.0044(14)
C62 0.0297(18) 0.0312(18) 0.0301(18) 0.0037(14) -0.0020(14) 0.0002(14)
C63 0.0321(18) 0.042(2) 0.0296(18) -0.0004(16) 0.0022(15) 0.0012(16)
C64 0.0312(19) 0.047(2) 0.048(2) 0.0002(18) 0.0074(16) 0.0039(16)
C65 0.087(4) 0.095(4) 0.119(5) -0.028(4) 0.015(4) -0.007(3)
C66 0.101(4) 0.068(3) 0.068(3) -0.001(3) -0.019(3) -0.034(3)
C67 0.063(3) 0.048(2) 0.065(3) -0.007(2) -0.023(2) -0.017(2)
C68 0.076(3) 0.043(2) 0.075(3) -0.001(2) -0.020(3) -0.010(2)
C69 0.075(3) 0.059(3) 0.083(4) -0.016(3) -0.013(3) 0.001(3)
C70 0.093(4) 0.109(5) 0.134(5) -0.016(4) 0.006(4) 0.016(4)

loop_
_atom_type_symbol
_atom_type_description
_atom_type_scat_dispersion_real
_atom_type_scat_dispersion_imag
_atom_type_scat_source
C C 0.0033 0.0016 'International Tables Vol C Tables 4.2.6.8 and 6.1.1.4'
H H 0.0000 0.0000 'International Tables Vol C Tables 4.2.6.8 and 6.1.1.4'
N N 0.0061 0.0033 'International Tables Vol C Tables 4.2.6.8 and 6.1.1.4'
Ru Ru -1.2594 0.8363 'International Tables Vol C Tables 4.2.6.8 and 6.1.1.4'
F F 0.0171 0.0103 'International Tables Vol C Tables 4.2.6.8 and 6.1.1.4'
O O 0.0106 0.0060 'International Tables Vol C Tables 4.2.6.8 and 6.1.1.4'

loop_
_geom_angle_atom_site_label_1
_geom_angle_atom_site_label_2
_geom_angle_atom_site_label_3
_geom_angle
C1 Ru1 N4 94.48(9)
C1 Ru1 N1 92.13(10)
N4 Ru1 N1 90.39(8)
C1 Ru1 N3 96.02(10)
N4 Ru1 N3 89.40(8)
N1 Ru1 N3 171.84(8)
C1 Ru1 N2 92.83(9)
N4 Ru1 N2 172.69(8)
N1 Ru1 N2 89.31(8)
N3 Ru1 N2 89.86(8)
C1 Ru1 O2 175.98(9)
N4 Ru1 O2 84.09(7)
N1 Ru1 O2 84.13(8)
N3 Ru1 O2 87.73(8)
N2 Ru1 O2 88.61(8)
C59 O2 Ru1 126.81(16)
C59 O2 H1 111(2)
Ru1 O2 H1 116(2)
C60 O3 C61 113.9(2)
C15 N1 C18 106.7(2)
C15 N1 Ru1 126.32(17)
C18 N1 Ru1 126.69(17)
C23 N2 C20 106.2(2)
C23 N2 Ru1 126.97(17)
C20 N2 Ru1 126.50(17)
C28 N3 C25 106.6(2)
C28 N3 Ru1 126.89(17)
C25 N3 Ru1 126.33(17)
C30 N4 C33 106.6(2)
C30 N4 Ru1 127.14(17)
C33 N4 Ru1 126.06(17)
C8 C7 C10 108.3(3)
C8 C7 C9 107.4(3)
C10 C7 C9 110.3(3)
C8 C7 C3 111.6(2)
C10 C7 C3 109.9(3)
C9 C7 C3 109.3(3)
C7 C8 H8A 109.5
C7 C8 H8B 109.5
H8A C8 H8B 109.5
C7 C8 H8C 109.5
H8A C8 H8C 109.5
H8B C8 H8C 109.5
C7 C9 H9A 109.5
C7 C9 H9B 109.5
H9A C9 H9B 109.5
C7 C9 H9C 109.5
H9A C9 H9C 109.5
H9B C9 H9C 109.5
C7 C10 H10A 109.5
C7 C10 H10B 109.5
H10A C10 H10B 109.5
C7 C10 H10C 109.5
H10A C10 H10C 109.5
H10B C10 H10C 109.5
C2 C1 C6 114.0(5)
C2 C1 C6B 115.5(4)
C2 C1 Ru1 121.92(18)
C6 C1 Ru1 124.0(4)
C6B C1 Ru1 121.9(4)
C3 C2 C1 125.1(2)
C3 C2 H2 117.4
C1 C2 H2 117.4
C2 C3 C4 117.2(5)
C2 C3 C4B 118.3(4)
C2 C3 C7 122.9(2)
C4 C3 C7 119.9(5)
C4B C3 C7 118.8(4)
O1 C4 C3 120.7(9)
O1 C4 C5 119.3(9)
C3 C4 C5 120.0(9)
C6 C5 C4 116.6(10)
C6 C5 C11 123.0(12)
C4 C5 C11 119.9(7)
C5 C6 C1 125.5(11)
C5 C6 H6 117.3
C1 C6 H6 117.3
C14 C11 C13 110.2(11)
C14 C11 C12 106.7(11)
C13 C11 C12 111.0(13)
C14 C11 C5 113(2)
C13 C11 C5 105.9(17)
C12 C11 C5 110.4(10)
C11 C12 H12A 109.5
C11 C12 H12B 109.5
H12A C12 H12B 109.5
C11 C12 H12C 109.5
H12A C12 H12C 109.5
H12B C12 H12C 109.5
C11 C13 H13A 109.5
C11 C13 H13B 109.5
H13A C13 H13B 109.5
C11 C13 H13C 109.5
H13A C13 H13C 109.5
H13B C13 H13C 109.5
C11 C14 H14A 109.5
C11 C14 H14B 109.5
H14A C14 H14B 109.5
C11 C14 H14C 109.5
H14A C14 H14C 109.5
H14B C14 H14C 109.5
O1B C4B C5B 123.1(8)
O1B C4B C3 120.0(7)
C5B C4B C3 116.8(6)
C6B C5B C4B 120.6(7)
C6B C5B C11B 120.8(8)
C4B C5B C11B 118.5(5)
C5B C6B C1 123.0(7)
C5B C6B H6B 118.5
C1 C6B H6B 118.5
C14B C11B C12B 108.3(7)
C14B C11B C13B 110.3(7)
C12B C11B C13B 105.6(8)
C14B C11B C5B 107.8(15)
C12B C11B C5B 112.0(7)
C13B C11B C5B 112.8(12)
C11B C12B H12D 109.5
C11B C12B H12E 109.5
H12D C12B H12E 109.5
C11B C12B H12F 109.5
H12D C12B H12F 109.5
H12E C12B H12F 109.5
C11B C13B H13D 109.5
C11B C13B H13E 109.5
H13D C13B H13E 109.5
C11B C13B H13F 109.5
H13D C13B H13F 109.5
H13E C13B H13F 109.5
C11B C14B H14D 109.5
C11B C14B H14E 109.5
H14D C14B H14E 109.5
C11B C14B H14F 109.5
H14D C14B H14F 109.5
H14E C14B H14F 109.5
N1 C15 C34 125.2(2)
N1 C15 C16 109.4(2)
C34 C15 C16 125.4(2)
C17 C16 C15 107.1(2)
C17 C16 H16 126.5
C15 C16 H16 126.5
C16 C17 C18 107.4(2)
C16 C17 H17 126.3
C18 C17 H17 126.3
N1 C18 C19 124.9(2)
N1 C18 C17 109.4(2)
C19 C18 C17 125.7(2)
C20 C19 C18 126.3(2)
C20 C19 C35B 117.6(9)
C18 C19 C35B 115.6(9)
C20 C19 C35 116.7(11)
C18 C19 C35 117.0(11)
N2 C20 C19 124.9(2)
N2 C20 C21 109.7(2)
C19 C20 C21 125.4(2)
C22 C21 C20 106.9(2)
C22 C21 H21 126.5
C20 C21 H21 126.5
C21 C22 C23 107.6(2)
C21 C22 H22 126.2
C23 C22 H22 126.2
N2 C23 C24 124.7(2)
N2 C23 C22 109.6(2)
C24 C23 C22 125.6(2)
C23 C24 C25 126.6(2)
C23 C24 C41 116.7(2)
C25 C24 C41 116.6(2)
N3 C25 C24 125.2(2)
N3 C25 C26 109.2(2)
C24 C25 C26 125.6(2)
C27 C26 C25 107.7(2)
C27 C26 H26 126.2
C25 C26 H26 126.2
C26 C27 C28 107.5(2)
C26 C27 H27 126.3
C28 C27 H27 126.3
N3 C28 C29 125.0(2)
N3 C28 C27 109.1(2)
C29 C28 C27 125.9(2)
C30 C29 C28 125.8(2)
C30 C29 C47 115.8(2)
C28 C29 C47 118.4(2)
N4 C30 C29 125.3(2)
N4 C30 C31 109.2(2)
C29 C30 C31 125.4(2)
C32 C31 C30 107.3(2)
C32 C31 H31 126.4
C30 C31 H31 126.4
C31 C32 C33 107.6(2)
C31 C32 H32 126.2
C33 C32 H32 126.2
N4 C33 C34 125.4(2)
N4 C33 C32 109.3(2)
C34 C33 C32 125.3(2)
C33 C34 C15 126.4(2)
C33 C34 C53 117.1(2)
C15 C34 C53 116.5(2)
C40 C35 C36 117.3(6)
C40 C35 C19 124.9(16)
C36 C35 C19 117.8(15)
F1 C36 C35 120.8(11)
F1 C36 C37 118.8(9)
C35 C36 C37 120.4(7)
F2 C37 C38 122.3(7)
F2 C37 C36 118.3(7)
C38 C37 C36 119.4(5)
F3 C38 C37 118.8(6)
F3 C38 C39 121.6(6)
C37 C38 C39 119.6(5)
F4 C39 C40 122.2(6)
F4 C39 C38 117.8(6)
C40 C39 C38 120.0(6)
F5 C40 C35 120.5(13)
F5 C40 C39 116.2(11)
C35 C40 C39 123.2(8)
C36B C35B C40B 116.0(6)
C36B C35B C19 121.8(11)
C40B C35B C19 122.2(12)
F1B C36B C37B 116.9(10)
F1B C36B C35B 119.6(10)
C37B C36B C35B 123.5(7)
F2B C37B C38B 118.1(6)
F2B C37B C36B 122.2(7)
C38B C37B C36B 119.7(6)
F3B C38B C39B 117.3(6)
F3B C38B C37B 121.3(6)
C39B C38B C37B 121.4(6)
F4B C39B C38B 124.6(7)
F4B C39B C40B 116.4(7)
C38B C39B C40B 119.0(6)
F5B C40B C35B 118.8(12)
F5B C40B C39B 120.7(12)
C35B C40B C39B 120.4(7)
C46 C41 C42 115.8(2)
C46 C41 C24 121.8(2)
C42 C41 C24 122.4(2)
F6 C42 C43 117.5(3)
F6 C42 C41 119.6(2)
C43 C42 C41 122.9(3)
F7 C43 C44 119.9(3)
F7 C43 C42 120.8(3)
C44 C43 C42 119.4(3)
F8 C44 C43 120.6(3)
F8 C44 C45 119.6(3)
C43 C44 C45 119.8(3)
F9 C45 C44 119.9(3)
F9 C45 C46 120.4(3)
C44 C45 C46 119.7(3)
F10 C46 C45 117.9(3)
F10 C46 C41 119.6(2)
C45 C46 C41 122.5(3)
C52 C47 C48 115.8(3)
C52 C47 C29 123.0(2)
C48 C47 C29 121.1(3)
F15 C48 C49 118.2(3)
F15 C48 C47 119.6(2)
C49 C48 C47 122.3(3)
F14 C49 C50 120.6(3)
F14 C49 C48 119.9(3)
C50 C49 C48 119.5(3)
F13 C50 C51 119.9(3)
F13 C50 C49 119.8(3)
C51 C50 C49 120.3(3)
F12 C51 C50 120.1(3)
F12 C51 C52 120.3(3)
C50 C51 C52 119.5(3)
F11 C52 C51 117.9(3)
F11 C52 C47 119.6(2)
C51 C52 C47 122.5(3)
C58 C53 C54 116.4(2)
C58 C53 C34 121.7(2)
C54 C53 C34 121.9(2)
F16 C54 C55 118.6(3)
F16 C54 C53 119.5(2)
C55 C54 C53 121.9(3)
F17 C55 C56 119.8(3)
F17 C55 C54 120.3(3)
C56 C55 C54 119.9(3)
F18 C56 C57 120.5(3)
F18 C56 C55 119.7(3)
C57 C56 C55 119.8(3)
F19 C57 C56 119.8(3)
F19 C57 C58 120.8(3)
C56 C57 C58 119.4(3)
F20 C58 C57 118.1(3)
F20 C58 C53 119.3(2)
C57 C58 C53 122.5(3)
O2 C59 C60 112.1(2)
O2 C59 H59A 109.2
C60 C59 H59A 109.2
O2 C59 H59B 109.2
C60 C59 H59B 109.2
H59A C59 H59B 107.9
O3 C60 C59 114.2(2)
O3 C60 H60A 108.7
C59 C60 H60A 108.7
O3 C60 H60B 108.7
C59 C60 H60B 108.7
H60A C60 H60B 107.6
O3 C61 C62 109.9(2)
O3 C61 H61A 109.7
C62 C61 H61A 109.7
O3 C61 H61B 109.7
C62 C61 H61B 109.7
H61A C61 H61B 108.2
C63 C62 C61 114.7(3)
C63 C62 H62A 108.6
C61 C62 H62A 108.6
C63 C62 H62B 108.6
C61 C62 H62B 108.6
H62A C62 H62B 107.6
C62 C63 C64 112.1(3)
C62 C63 H63A 109.2
C64 C63 H63A 109.2
C62 C63 H63B 109.2
C64 C63 H63B 109.2
H63A C63 H63B 107.9
C63 C64 H64A 109.5
C63 C64 H64B 109.5
H64A C64 H64B 109.5
C63 C64 H64C 109.5
H64A C64 H64C 109.5
H64B C64 H64C 109.5
C66 C65 H65A 109.5
C66 C65 H65B 109.5
H65A C65 H65B 109.5
C66 C65 H65C 109.5
H65A C65 H65C 109.5
H65B C65 H65C 109.5
C65 C66 C67 115.7(4)
C65 C66 H66A 108.3
C67 C66 H66A 108.3
C65 C66 H66B 108.3
C67 C66 H66B 108.3
H66A C66 H66B 107.4
C66 C67 C68 114.6(4)
C66 C67 H67A 108.6
C68 C67 H67A 108.6
C66 C67 H67B 108.6
C68 C67 H67B 108.6
H67A C67 H67B 107.6
C69 C68 C67 115.0(4)
C69 C68 H68A 108.5
C67 C68 H68A 108.5
C69 C68 H68B 108.5
C67 C68 H68B 108.5
H68A C68 H68B 107.5
C68 C69 C70 114.0(4)
C68 C69 H69A 108.8
C70 C69 H69A 108.8
C68 C69 H69B 108.8
C70 C69 H69B 108.8
H69A C69 H69B 107.6
C69 C70 H70A 109.5
C69 C70 H70B 109.5
H70A C70 H70B 109.5
C69 C70 H70C 109.5
H70A C70 H70C 109.5
H70B C70 H70C 109.5

loop_
_geom_bond_atom_site_label_1
_geom_bond_atom_site_label_2
_geom_bond_distance
Ru1 C1 1.915(3)
Ru1 N4 2.041(2)
Ru1 N1 2.043(2)
Ru1 N3 2.045(2)
Ru1 N2 2.047(2)
Ru1 O2 2.2945(19)
F6 C42 1.347(3)
F7 C43 1.337(3)
F8 C44 1.338(3)
F9 C45 1.342(3)
F10 C46 1.343(3)
F11 C52 1.341(3)
F12 C51 1.338(3)
F13 C50 1.343(3)
F14 C49 1.335(4)
F15 C48 1.337(3)
F16 C54 1.342(3)
F17 C55 1.345(3)
F18 C56 1.336(3)
F19 C57 1.332(3)
F20 C58 1.344(3)
O2 C59 1.436(3)
O2 H1 0.80(3)
O3 C60 1.427(3)
O3 C61 1.434(3)
N1 C15 1.369(3)
N1 C18 1.371(3)
N2 C23 1.374(3)
N2 C20 1.378(3)
N3 C28 1.375(3)
N3 C25 1.376(3)
N4 C30 1.369(3)
N4 C33 1.378(3)
C7 C8 1.520(4)
C7 C10 1.528(5)
C7 C9 1.530(5)
C7 C3 1.531(4)
C8 H8A 0.9800
C8 H8B 0.9800
C8 H8C 0.9800
C9 H9A 0.9800
C9 H9B 0.9800
C9 H9C 0.9800
C10 H10A 0.9800
C10 H10B 0.9800
C10 H10C 0.9800
C1 C2 1.444(3)
C1 C6 1.451(7)
C1 C6B 1.452(6)
C2 C3 1.341(4)
C2 H2 0.9500
C3 C4 1.478(9)
C3 C4B 1.501(9)
O1 C4 1.241(5)
C4 C5 1.482(5)
C5 C6 1.340(7)
C5 C11 1.546(7)
C6 H6 0.9500
C11 C14 1.524(11)
C11 C13 1.528(12)
C11 C12 1.534(11)
C12 H12A 0.9800
C12 H12B 0.9800
C12 H12C 0.9800
C13 H13A 0.9800
C13 H13B 0.9800
C13 H13C 0.9800
C14 H14A 0.9800
C14 H14B 0.9800
C14 H14C 0.9800
O1B C4B 1.241(5)
C4B C5B 1.482(5)
C5B C6B 1.341(6)
C5B C11B 1.546(7)
C6B H6B 0.9500
C11B C14B 1.524(8)
C11B C12B 1.525(8)
C11B C13B 1.536(9)
C12B H12D 0.9800
C12B H12E 0.9800
C12B H12F 0.9800
C13B H13D 0.9800
C13B H13E 0.9800
C13B H13F 0.9800
C14B H14D 0.9800
C14B H14E 0.9800
C14B H14F 0.9800
C15 C34 1.398(4)
C15 C16 1.436(4)
C16 C17 1.348(4)
C16 H16 0.9500
C17 C18 1.431(4)
C17 H17 0.9500
C18 C19 1.397(4)
C19 C20 1.389(4)
C19 C35B 1.503(4)
C19 C35 1.503(4)
C20 C21 1.443(4)
C21 C22 1.344(4)
C21 H21 0.9500
C22 C23 1.437(4)
C22 H22 0.9500
C23 C24 1.389(4)
C24 C25 1.402(4)
C24 C41 1.502(4)
C25 C26 1.430(4)
C26 C27 1.342(4)
C26 H26 0.9500
C27 C28 1.435(4)
C27 H27 0.9500
C28 C29 1.398(4)
C29 C30 1.395(4)
C29 C47 1.496(4)
C30 C31 1.448(4)
C31 C32 1.337(4)
C31 H31 0.9500
C32 C33 1.435(4)
C32 H32 0.9500
C33 C34 1.389(4)
C34 C53 1.496(3)
C35 C40 1.34(2)
C35 C36 1.40(2)
C36 F1 1.340(4)
C36 C37 1.414(12)
C37 F2 1.341(4)
C37 C38 1.366(9)
C38 F3 1.341(4)
C38 C39 1.374(9)
C39 F4 1.339(4)
C39 C40 1.372(14)
C40 F5 1.338(4)
C35B C36B 1.367(18)
C35B C40B 1.404(19)
C36B F1B 1.339(4)
C36B C37B 1.352(12)
C37B F2B 1.341(4)
C37B C38B 1.349(10)
C38B F3B 1.341(4)
C38B C39B 1.345(9)
C39B F4B 1.337(4)
C39B C40B 1.412(14)
C40B F5B 1.339(4)
C41 C46 1.385(4)
C41 C42 1.386(4)
C42 C43 1.375(4)
C43 C44 1.371(4)
C44 C45 1.375(4)
C45 C46 1.375(4)
C47 C52 1.387(4)
C47 C48 1.389(4)
C48 C49 1.379(4)
C49 C50 1.366(5)
C50 C51 1.364(5)
C51 C52 1.375(4)
C53 C58 1.379(4)
C53 C54 1.382(4)
C54 C55 1.373(4)
C55 C56 1.371(4)
C56 C57 1.366(4)
C57 C58 1.373(4)
C59 C60 1.503(4)
C59 H59A 0.9900
C59 H59B 0.9900
C60 H60A 0.9900
C60 H60B 0.9900
C61 C62 1.507(4)
C61 H61A 0.9900
C61 H61B 0.9900
C62 C63 1.504(4)
C62 H62A 0.9900
C62 H62B 0.9900
C63 C64 1.522(4)
C63 H63A 0.9900
C63 H63B 0.9900
C64 H64A 0.9800
C64 H64B 0.9800
C64 H64C 0.9800
C65 C66 1.491(7)
C65 H65A 0.9800
C65 H65B 0.9800
C65 H65C 0.9800
C66 C67 1.496(6)
C66 H66A 0.9900
C66 H66B 0.9900
C67 C68 1.501(6)
C67 H67A 0.9900
C67 H67B 0.9900
C68 C69 1.500(6)
C68 H68A 0.9900
C68 H68B 0.9900
C69 C70 1.513(6)
C69 H69A 0.9900
C69 H69B 0.9900
C70 H70A 0.9800
C70 H70B 0.9800
C70 H70C 0.9800
